data_4515377
loop_
_publ_author_name
'Barreda, Omar'
'Bannwart, Gianluca'
'Yap, Glenn P. A.'
'Bloch, Eric D.'

_publ_section_title
;
 Ligand-Based Phase Control in Porous Molecular Assemblies.
;
_journal_issue 14
_journal_name_full 'ACS applied materials &amp; interfaces'
_journal_page_first 11420
_journal_page_last 11424
_journal_paper_doi 10.1021/acsami.8b02015
_journal_volume 10
_journal_year 2018
_chemical_formula_sum 'C192 H72 Cu24 O142'
_chemical_formula_weight 6175.45
_space_group_crystal_system tetragonal
_space_group_IT_number 83
_space_group_name_Hall '-P 4'
_space_group_name_H-M_alt 'P 4/m'
_atom_sites_solution_hydrogens geom
_audit_creation_method SHELXL-2017/1
_cell_angle_alpha 90
_cell_angle_beta 90
_cell_angle_gamma 90
_cell_formula_units_Z 2
_cell_length_a 29.119(2)
_cell_length_b 29.119(2)
_cell_length_c 40.949(4)
_cell_measurement_reflns_used 9872
_cell_measurement_temperature 200(2)
_cell_measurement_theta_max 42.09
_cell_measurement_theta_min 3.04
_cell_volume 34721(5)
_computing_cell_refinement 'Bruker SAINT'
_computing_data_collection 'Bruker APEX2'
_computing_data_reduction 'Bruker SAINT'
_computing_molecular_graphics 'Bruker SHELXTL'
_computing_publication_material 'Bruker SHELXTL'
_computing_structure_refinement 'SHELXL-2017/1 (Sheldrick, 2017)'
_computing_structure_solution 'SHELXS-97 (Sheldrick 2008)'
_diffrn_ambient_temperature 200(2)
_diffrn_detector_area_resol_mean 8.33
_diffrn_measured_fraction_theta_full 0.956
_diffrn_measured_fraction_theta_max 0.956
_diffrn_measurement_device_type 'Bruker AXS APEX diffractometer'
_diffrn_measurement_method '\f and \w scans'
_diffrn_radiation_type CuK\a
_diffrn_radiation_wavelength 1.54178
_diffrn_reflns_av_R_equivalents 0.0995
_diffrn_reflns_av_unetI/netI 0.0917
_diffrn_reflns_Laue_measured_fraction_full 0.956
_diffrn_reflns_Laue_measured_fraction_max 0.956
_diffrn_reflns_limit_h_max 17
_diffrn_reflns_limit_h_min -19
_diffrn_reflns_limit_k_max 21
_diffrn_reflns_limit_k_min -25
_diffrn_reflns_limit_l_max 35
_diffrn_reflns_limit_l_min -33
_diffrn_reflns_number 55454
_diffrn_reflns_point_group_measured_fraction_full 0.956
_diffrn_reflns_point_group_measured_fraction_max 0.956
_diffrn_reflns_theta_full 42.117
_diffrn_reflns_theta_max 42.117
_diffrn_reflns_theta_min 1.079
_exptl_absorpt_coefficient_mu 1.105
_exptl_absorpt_correction_T_max 0.7483
_exptl_absorpt_correction_T_min 0.5640
_exptl_absorpt_correction_type multi-scan
_exptl_absorpt_process_details 'APEX3 (Bruker, 2015)'
_exptl_crystal_colour green
_exptl_crystal_density_diffrn 0.591
_exptl_crystal_description plate
_exptl_crystal_F_000 6112
_exptl_crystal_size_max 0.330
_exptl_crystal_size_mid 0.218
_exptl_crystal_size_min 0.092
_refine_diff_density_max 0.610
_refine_diff_density_min -0.395
_refine_diff_density_rms 0.063
_refine_ls_extinction_method none
_refine_ls_goodness_of_fit_ref 1.061
_refine_ls_hydrogen_treatment constr
_refine_ls_matrix_type full
_refine_ls_number_parameters 745
_refine_ls_number_reflns 11713
_refine_ls_number_restraints 1407
_refine_ls_restrained_S_all 1.025
_refine_ls_R_factor_all 0.1303
_refine_ls_R_factor_gt 0.0925
_refine_ls_shift/su_max 0.000
_refine_ls_shift/su_mean 0.000
_refine_ls_structure_factor_coef Fsqd
_refine_ls_weighting_details 'w=1/[\s^2^(Fo^2^)+(0.2000P)^2^] where P=(Fo^2^+2Fc^2^)/3'
_refine_ls_weighting_scheme calc
_refine_ls_wR_factor_gt 0.2691
_refine_ls_wR_factor_ref 0.3157
_reflns_Friedel_coverage 0.000
_reflns_number_gt 6669
_reflns_number_total 11713
_reflns_threshold_expression 'I > 2\s(I)'
_cod_data_source_file am8b02015_si_003.cif
_cod_data_source_block eric135_sq
_cod_original_cell_volume 34721(6)
_cod_database_code 4515377
_shelx_shelxl_version_number 2017/1
_shelx_space_group_comment
; 
The symmetry employed for this shelxl refinement is uniquely defined 
by the following loop, which should always be used as a source of 
symmetry information in preference to the above space-group names. 
They are only intended as comments. 
;

loop_
_space_group_symop_operation_xyz
'x, y, z'
'-x, -y, z'
'-y, x, z'
'y, -x, z'
'-x, -y, -z'
'x, y, -z'
'y, -x, -z'
'-y, x, -z'

loop_
_atom_site_label
_atom_site_type_symbol
_atom_site_fract_x
_atom_site_fract_y
_atom_site_fract_z
_atom_site_U_iso_or_equiv
_atom_site_adp_type
_atom_site_occupancy
_atom_site_site_symmetry_order
_atom_site_calc_flag
_atom_site_refinement_flags_posn
_atom_site_refinement_flags_adp
_atom_site_refinement_flags_occupancy
Cu1 Cu 0.44390(11) 0.23178(9) 0.500000 0.1321(10) Uani 1 2 d S TU P
Cu2 Cu 0.42487(14) 0.14297(10) 0.500000 0.1674(13) Uani 1 2 d S TU P
Cu3 Cu 0.60522(7) 0.33712(7) 0.36138(4) 0.1332(8) Uani 1 1 d . U .
Cu4 Cu 0.64106(9) 0.28348(8) 0.31604(5) 0.1660(10) Uani 1 1 d . U .
Cu5 Cu 0.15258(6) 0.12441(6) 0.13392(4) 0.1024(6) Uani 1 1 d . U .
Cu6 Cu 0.20094(6) 0.16357(6) 0.18068(4) 0.1213(7) Uani 1 1 d . U .
Cu7 Cu 0.27761(7) -0.03082(8) 0.000000 0.0959(8) Uani 1 2 d S TU P
Cu8 Cu 0.36791(8) -0.03878(9) 0.000000 0.1155(9) Uani 1 2 d S TU P
O1_1 O 0.4886(3) 0.2156(3) 0.4663(2) 0.149(3) Uani 1 1 d . U .
O2_1 O 0.4706(4) 0.1380(3) 0.4675(3) 0.176(4) Uani 1 1 d . U .
O3_1 O 0.5868(3) 0.2803(3) 0.38134(18) 0.142(3) Uani 1 1 d . U .
O4_1 O 0.6184(4) 0.2341(3) 0.3428(2) 0.165(3) Uani 1 1 d . U .
O5_1 O 0.5689(6) 0.0739(4) 0.3782(3) 0.263(7) Uani 1 1 d . U .
C1_1 C 0.4904(5) 0.1717(6) 0.4548(3) 0.159(4) Uani 1 1 d D U .
C2_1 C 0.5256(4) 0.1681(4) 0.4275(2) 0.167(5) Uani 1 1 d DG U .
C3_1 C 0.5370(4) 0.1240(3) 0.4171(3) 0.189(5) Uani 1 1 d G U .
H3_1 H 0.524450 0.098063 0.428004 0.227 Uiso 1 1 calc R U .
C4_1 C 0.5666(4) 0.1180(3) 0.3909(3) 0.185(5) Uani 1 1 d G U .
C5_1 C 0.5849(4) 0.1560(4) 0.3750(2) 0.186(5) Uani 1 1 d G U .
H5_1 H 0.605228 0.151894 0.357071 0.223 Uiso 1 1 calc R U .
C6_1 C 0.5735(4) 0.2000(3) 0.3853(2) 0.157(4) Uani 1 1 d DG U .
C7_1 C 0.5438(4) 0.2061(3) 0.4116(3) 0.161(5) Uani 1 1 d G U .
H7_1 H 0.536056 0.236137 0.418620 0.194 Uiso 1 1 calc R U .
C8_1 C 0.5932(6) 0.2412(5) 0.3680(3) 0.151(4) Uani 1 1 d D U .
O1_2 O 0.3960(3) 0.2364(3) 0.5342(2) 0.148(3) Uani 1 1 d . U .
O2_2 O 0.3808(4) 0.1593(4) 0.5331(3) 0.186(4) Uani 1 1 d . U .
O3_2 O 0.3326(4) 0.3348(4) 0.6182(2) 0.163(4) Uani 1 1 d . U .
O4_2 O 0.2854(4) 0.3061(4) 0.6566(3) 0.193(4) Uani 1 1 d . U .
O5_2 O 0.2562(6) 0.1426(6) 0.6168(4) 0.308(8) Uani 1 1 d . U .
C1_2 C 0.3759(5) 0.1997(6) 0.5438(3) 0.151(4) Uani 1 1 d D U .
C2_2 C 0.3408(4) 0.2099(4) 0.5701(2) 0.172(5) Uani 1 1 d DG U .
C3_2 C 0.3131(5) 0.1739(3) 0.5805(3) 0.208(6) Uani 1 1 d G U .
H3_2 H 0.314429 0.145047 0.569687 0.250 Uiso 1 1 calc R U .
C4_2 C 0.2834(4) 0.1801(4) 0.6067(3) 0.229(6) Uani 1 1 d G U .
C5_2 C 0.2815(4) 0.2223(5) 0.6225(3) 0.212(6) Uani 1 1 d G U .
H5_2 H 0.261195 0.226494 0.640461 0.254 Uiso 1 1 calc R U .
C6_2 C 0.3092(4) 0.2583(3) 0.6121(3) 0.183(5) Uani 1 1 d DG U .
C7_2 C 0.3388(4) 0.2521(4) 0.5859(3) 0.164(5) Uani 1 1 d G U .
H7_2 H 0.357732 0.276713 0.578747 0.197 Uiso 1 1 calc R U .
C8_2 C 0.3097(6) 0.3024(5) 0.6310(4) 0.168(5) Uani 1 1 d D U .
O1_3 O 0.5520(3) 0.3370(3) 0.3342(2) 0.143(3) Uani 1 1 d . U .
O2_3 O 0.5815(4) 0.2905(4) 0.2958(2) 0.173(3) Uani 1 1 d . U .
O3_3 O 0.3878(3) 0.3706(4) 0.3350(2) 0.160(3) Uani 1 1 d . U .
O4_3 O 0.3392(4) 0.3375(4) 0.2970(2) 0.186(4) Uani 1 1 d . U .
O5_3 O 0.4467(6) 0.2598(5) 0.2197(3) 0.266(7) Uani 1 1 d . U .
C1_3 C 0.5483(4) 0.3128(6) 0.3084(4) 0.155(4) Uani 1 1 d D U .
C2_3 C 0.5022(3) 0.3122(4) 0.2914(3) 0.177(5) Uani 1 1 d DG U .
C3_3 C 0.4978(4) 0.2875(4) 0.2625(3) 0.204(6) Uani 1 1 d G U .
H3_3 H 0.524172 0.274190 0.252660 0.244 Uiso 1 1 calc R U .
C4_3 C 0.4550(5) 0.2824(4) 0.2481(2) 0.216(6) Uani 1 1 d G U .
C5_3 C 0.4164(4) 0.3019(5) 0.2625(3) 0.204(6) Uani 1 1 d G U .
H5_3 H 0.387103 0.298378 0.252607 0.245 Uiso 1 1 calc R U .
C6_3 C 0.4207(3) 0.3265(4) 0.2914(2) 0.170(5) Uani 1 1 d DG U .
C7_3 C 0.4636(4) 0.3317(4) 0.30588(19) 0.160(5) Uani 1 1 d G U .
H7_3 H 0.466562 0.348511 0.325634 0.192 Uiso 1 1 calc R U .
C8_3 C 0.3796(5) 0.3441(6) 0.3097(4) 0.161(4) Uani 1 1 d D U .
O1_4 O 0.2112(3) 0.1116(3) 0.11369(16) 0.108(2) Uani 1 1 d . U .
O2_4 O 0.2526(3) 0.1448(3) 0.1537(2) 0.128(3) Uani 1 1 d . U .
O3_4 O 0.2878(2) 0.0155(3) 0.03363(16) 0.102(2) Uani 1 1 d . U .
O4_4 O 0.3675(3) 0.0090(3) 0.03402(19) 0.114(2) Uani 1 1 d . U .
O5_4 O 0.4164(3) 0.1229(4) 0.1196(3) 0.200(5) Uani 1 1 d . U .
C1_4 C 0.2488(4) 0.1211(4) 0.1273(3) 0.107(3) Uani 1 1 d D U .
C2_4 C 0.2928(3) 0.1056(3) 0.1109(2) 0.124(4) Uani 1 1 d DG U .
C3_4 C 0.3350(3) 0.1208(3) 0.12262(19) 0.141(4) Uani 1 1 d G U .
H3_4 H 0.336150 0.141884 0.140310 0.169 Uiso 1 1 calc R U .
C4_4 C 0.3754(3) 0.1052(3) 0.1084(2) 0.148(4) Uani 1 1 d G U .
C5_4 C 0.3737(3) 0.0744(3) 0.0825(2) 0.131(4) Uani 1 1 d G U .
H5_4 H 0.401369 0.063715 0.072814 0.157 Uiso 1 1 calc R U .
C6_4 C 0.3316(3) 0.0592(3) 0.07084(17) 0.111(3) Uani 1 1 d DG U .
C7_4 C 0.2911(2) 0.0748(3) 0.08505(19) 0.110(3) Uani 1 1 d G U .
H7_4 H 0.262311 0.064352 0.077065 0.132 Uiso 1 1 calc R U .
C8_4 C 0.3297(5) 0.0239(4) 0.0436(2) 0.100(3) Uani 1 1 d D U .
O1_5 O 0.0996(3) 0.1421(3) 0.16116(17) 0.114(2) Uani 1 1 d . U .
O2_5 O 0.1427(3) 0.1755(3) 0.20133(19) 0.134(3) Uani 1 1 d . U .
O3_5 O -0.0682(3) 0.1587(3) 0.16031(18) 0.117(2) Uani 1 1 d . U .
O4_5 O -0.1026(3) 0.2004(3) 0.20010(17) 0.137(3) Uani 1 1 d . U .
O5_5 O 0.0225(4) 0.2351(5) 0.2777(3) 0.256(7) Uani 1 1 d . U .
C1_5 C 0.1052(4) 0.1667(5) 0.1876(3) 0.121(4) Uani 1 1 d D U .
C2_5 C 0.0602(3) 0.1783(3) 0.2041(2) 0.131(4) Uani 1 1 d DG U .
C3_5 C 0.0618(3) 0.2006(4) 0.2341(2) 0.162(5) Uani 1 1 d G U .
H3_5 H 0.090449 0.204739 0.244863 0.194 Uiso 1 1 calc R U .
C4_5 C 0.0217(4) 0.2169(4) 0.24833(19) 0.188(5) Uani 1 1 d G U .
C5_5 C -0.0202(3) 0.2109(4) 0.2326(2) 0.169(5) Uani 1 1 d G U .
H5_5 H -0.047613 0.222029 0.242303 0.203 Uiso 1 1 calc R U .
C6_5 C -0.0219(3) 0.1886(4) 0.2026(2) 0.130(4) Uani 1 1 d DG U .
C7_5 C 0.0183(3) 0.1723(3) 0.18834(16) 0.126(4) Uani 1 1 d G U .
H7_5 H 0.017147 0.157100 0.167845 0.151 Uiso 1 1 calc R U .
C8_5 C -0.0685(4) 0.1830(5) 0.1864(3) 0.111(3) Uani 1 1 d D U .
O1_6 O 0.1547(3) 0.1865(3) 0.11532(18) 0.120(2) Uani 1 1 d . U .
O2_6 O 0.1959(3) 0.2199(3) 0.1552(2) 0.136(3) Uani 1 1 d . U .
O3_6 O 0.0772(3) 0.2788(3) 0.03355(18) 0.114(2) Uani 1 1 d . U .
O4_6 O 0.0855(3) 0.3560(3) 0.0342(2) 0.128(3) Uani 1 1 d . U .
O5_6 O 0.2053(5) 0.3850(4) 0.1192(3) 0.237(6) Uani 1 1 d . U .
C1_6 C 0.1725(4) 0.2209(4) 0.1298(3) 0.114(3) Uani 1 1 d D U .
C2_6 C 0.1672(3) 0.2662(3) 0.1120(2) 0.135(4) Uani 1 1 d DG U .
C3_6 C 0.1912(3) 0.3047(4) 0.1226(2) 0.172(5) Uani 1 1 d G U .
H3_6 H 0.212427 0.302123 0.140149 0.206 Uiso 1 1 calc R U .
C4_6 C 0.1843(4) 0.3469(3) 0.1075(3) 0.175(5) Uani 1 1 d G U .
C5_6 C 0.1533(4) 0.3506(3) 0.0818(3) 0.169(5) Uani 1 1 d G U .
H5_6 H 0.148537 0.379468 0.071540 0.203 Uiso 1 1 calc R U .
C6_6 C 0.1293(3) 0.3122(3) 0.0712(2) 0.130(4) Uani 1 1 d DG U .
C7_6 C 0.1362(3) 0.2700(3) 0.0863(2) 0.126(4) Uani 1 1 d G U .
H7_6 H 0.119788 0.243695 0.079071 0.151 Uiso 1 1 calc R U .
C8_6 C 0.0929(4) 0.3165(5) 0.0446(3) 0.116(4) Uani 1 1 d D U .
O1_7 O 0.4591(6) 0.3020(5) 0.500000 0.233(8) Uani 1 2 d S T P
O1_8 O 0.4086(8) 0.0706(5) 0.500000 0.272(10) Uani 1 2 d S T P
O1_9 O 0.5745(5) 0.3810(4) 0.39799(19) 0.253(8) Uani 1 1 d . . .
O1_10 O 0.6705(4) 0.2369(4) 0.2791(2) 0.190(4) Uani 1 1 d . . .
O1_11 O 0.1078(3) 0.0980(4) 0.09578(18) 0.177(4) Uani 1 1 d . . .
O1_12 O 0.2430(3) 0.1921(3) 0.2207(2) 0.144(3) Uani 1 1 d . . .
O1_13 O 0.4431(3) -0.0530(5) 0.000000 0.144(4) Uani 1 2 d S T P

loop_
_atom_site_aniso_label
_atom_site_aniso_U_11
_atom_site_aniso_U_22
_atom_site_aniso_U_33
_atom_site_aniso_U_23
_atom_site_aniso_U_13
_atom_site_aniso_U_12
Cu1 0.175(3) 0.1013(19) 0.1200(19) 0.000 0.000 -0.0335(19)
Cu2 0.226(4) 0.107(2) 0.169(3) 0.000 0.000 -0.048(2)
Cu3 0.1598(19) 0.1367(17) 0.1032(13) -0.0331(12) 0.0394(13) 0.0162(14)
Cu4 0.199(2) 0.172(2) 0.1266(16) -0.0522(15) 0.0535(17) 0.0239(19)
Cu5 0.1050(13) 0.1069(13) 0.0953(11) -0.0250(9) -0.0283(9) -0.0012(11)
Cu6 0.1229(15) 0.1270(16) 0.1140(13) -0.0383(11) -0.0462(11) -0.0013(13)
Cu7 0.0696(15) 0.1056(18) 0.1125(16) 0.000 0.000 0.0049(13)
Cu8 0.0680(16) 0.124(2) 0.154(2) 0.000 0.000 0.0086(15)
O1_1 0.186(8) 0.113(6) 0.147(6) 0.003(5) -0.004(6) -0.022(6)
O2_1 0.254(10) 0.092(6) 0.182(8) 0.005(6) 0.015(7) -0.037(7)
O3_1 0.170(7) 0.143(7) 0.111(5) -0.040(5) 0.044(5) 0.021(6)
O4_1 0.199(8) 0.152(7) 0.144(7) -0.055(6) 0.058(6) 0.010(6)
O5_1 0.412(19) 0.131(8) 0.247(12) -0.038(8) 0.091(13) 0.039(11)
C1_1 0.223(11) 0.113(9) 0.141(9) -0.005(8) 0.008(7) -0.029(9)
C2_1 0.220(11) 0.125(9) 0.157(10) -0.034(8) 0.024(8) -0.018(9)
C3_1 0.258(14) 0.127(9) 0.182(11) -0.022(9) 0.032(10) -0.004(10)
C4_1 0.256(14) 0.117(9) 0.183(12) -0.022(9) 0.047(10) 0.036(10)
C5_1 0.251(13) 0.142(9) 0.165(10) -0.037(9) 0.054(10) 0.031(11)
C6_1 0.213(11) 0.123(8) 0.136(9) -0.037(7) 0.033(8) 0.015(9)
C7_1 0.219(12) 0.123(9) 0.142(10) -0.042(8) 0.027(8) -0.004(9)
C8_1 0.189(10) 0.137(8) 0.125(9) -0.048(8) 0.039(8) 0.017(9)
O1_2 0.167(7) 0.133(7) 0.143(6) -0.005(6) 0.007(5) -0.030(6)
O2_2 0.224(9) 0.146(7) 0.188(8) -0.015(7) 0.040(7) -0.058(8)
O3_2 0.182(9) 0.164(8) 0.142(7) 0.019(6) 0.074(6) -0.042(7)
O4_2 0.211(10) 0.198(10) 0.171(8) 0.020(7) 0.096(8) -0.064(8)
O5_2 0.336(18) 0.264(15) 0.323(16) -0.033(13) 0.147(14) -0.167(14)
C1_2 0.192(10) 0.116(9) 0.143(9) 0.009(8) 0.016(7) -0.059(9)
C2_2 0.198(11) 0.140(10) 0.178(10) 0.008(8) 0.044(8) -0.055(9)
C3_2 0.238(14) 0.177(11) 0.210(13) -0.010(10) 0.067(10) -0.078(11)
C4_2 0.251(14) 0.202(12) 0.234(13) -0.007(12) 0.084(11) -0.100(12)
C5_2 0.226(13) 0.185(12) 0.225(13) -0.005(11) 0.091(11) -0.073(11)
C6_2 0.198(11) 0.162(10) 0.188(10) 0.020(8) 0.084(9) -0.059(9)
C7_2 0.187(11) 0.140(10) 0.164(10) 0.025(8) 0.040(9) -0.038(10)
C8_2 0.185(10) 0.153(10) 0.165(10) 0.029(8) 0.094(9) -0.051(9)
O1_3 0.155(7) 0.157(7) 0.117(6) -0.053(5) 0.029(5) 0.001(6)
O2_3 0.194(8) 0.190(8) 0.135(6) -0.061(6) 0.040(6) 0.014(7)
O3_3 0.161(8) 0.208(9) 0.111(6) -0.052(6) -0.020(6) -0.034(7)
O4_3 0.213(10) 0.227(10) 0.119(7) -0.075(7) -0.045(7) -0.023(9)
O5_3 0.347(17) 0.298(15) 0.154(9) -0.114(10) -0.031(10) 0.026(13)
C1_3 0.163(9) 0.180(10) 0.123(9) -0.048(8) 0.040(7) 0.016(9)
C2_3 0.200(10) 0.225(11) 0.108(8) -0.060(8) 0.004(8) 0.035(10)
C3_3 0.227(12) 0.258(13) 0.126(10) -0.076(10) 0.005(9) 0.031(12)
C4_3 0.259(15) 0.265(13) 0.122(10) -0.088(10) -0.007(10) 0.026(13)
C5_3 0.216(12) 0.268(14) 0.128(10) -0.081(9) -0.025(9) 0.020(11)
C6_3 0.193(9) 0.221(11) 0.097(8) -0.050(8) -0.025(8) 0.015(10)
C7_3 0.174(10) 0.213(12) 0.092(8) -0.041(8) -0.014(8) 0.035(10)
C8_3 0.173(10) 0.187(10) 0.123(9) -0.047(8) -0.034(8) -0.005(10)
O1_4 0.108(5) 0.116(6) 0.102(5) -0.036(4) -0.035(4) 0.002(5)
O2_4 0.135(6) 0.125(6) 0.124(5) -0.040(5) -0.047(5) -0.014(5)
O3_4 0.067(5) 0.118(6) 0.121(5) -0.009(4) -0.010(4) 0.013(4)
O4_4 0.065(5) 0.125(6) 0.152(6) -0.007(5) -0.008(5) 0.015(5)
O5_4 0.109(7) 0.262(12) 0.229(10) -0.086(9) -0.047(7) -0.035(8)
C1_4 0.100(7) 0.109(8) 0.111(7) -0.032(6) -0.051(6) 0.010(7)
C2_4 0.102(7) 0.142(9) 0.127(8) -0.031(7) -0.038(7) 0.011(7)
C3_4 0.103(8) 0.175(11) 0.146(9) -0.041(8) -0.035(8) -0.012(9)
C4_4 0.093(8) 0.197(12) 0.153(10) -0.024(8) -0.029(8) -0.023(9)
C5_4 0.104(8) 0.167(10) 0.121(8) -0.018(7) -0.026(7) -0.007(8)
C6_4 0.102(8) 0.131(8) 0.101(7) -0.007(6) -0.014(6) 0.005(7)
C7_4 0.116(8) 0.109(8) 0.105(7) -0.013(6) -0.023(6) 0.007(7)
C8_4 0.069(8) 0.130(8) 0.101(7) 0.005(5) -0.009(6) 0.014(7)
O1_5 0.116(5) 0.123(6) 0.102(5) -0.044(4) -0.027(4) -0.002(5)
O2_5 0.130(6) 0.155(7) 0.117(5) -0.049(5) -0.044(5) -0.002(6)
O3_5 0.129(6) 0.136(6) 0.087(5) -0.019(5) 0.020(4) 0.022(5)
O4_5 0.146(7) 0.182(8) 0.084(5) -0.050(5) 0.032(5) 0.024(6)
O5_5 0.238(12) 0.387(18) 0.142(8) -0.143(10) -0.047(8) 0.047(12)
C1_5 0.118(7) 0.142(9) 0.104(7) -0.044(7) -0.045(7) 0.018(8)
C2_5 0.125(7) 0.176(9) 0.092(7) -0.037(7) -0.020(6) 0.017(8)
C3_5 0.146(10) 0.225(12) 0.115(8) -0.079(8) -0.026(7) 0.016(10)
C4_5 0.164(12) 0.260(13) 0.138(10) -0.101(9) -0.012(9) 0.002(11)
C5_5 0.150(10) 0.242(12) 0.117(9) -0.082(9) 0.000(7) 0.010(10)
C6_5 0.124(8) 0.182(10) 0.085(7) -0.034(7) 0.001(6) 0.007(8)
C7_5 0.131(8) 0.163(10) 0.083(7) -0.024(7) -0.018(7) 0.016(8)
C8_5 0.123(8) 0.133(9) 0.077(7) -0.037(7) 0.023(7) -0.006(8)
O1_6 0.129(6) 0.110(6) 0.121(5) -0.019(5) -0.045(4) -0.001(5)
O2_6 0.128(6) 0.133(6) 0.147(6) -0.039(5) -0.061(5) 0.001(5)
O3_6 0.124(6) 0.085(6) 0.133(6) 0.008(5) -0.021(5) 0.004(5)
O4_6 0.120(6) 0.089(6) 0.175(7) 0.005(5) -0.018(5) -0.015(5)
O5_6 0.264(13) 0.146(9) 0.301(14) -0.009(9) -0.138(11) -0.064(9)
C1_6 0.108(8) 0.101(7) 0.132(8) -0.039(7) -0.053(7) 0.010(7)
C2_6 0.134(9) 0.103(7) 0.168(9) -0.019(7) -0.046(7) 0.013(7)
C3_6 0.184(11) 0.117(9) 0.214(11) -0.029(9) -0.085(9) -0.017(9)
C4_6 0.207(12) 0.107(9) 0.211(12) -0.022(9) -0.083(9) -0.023(10)
C5_6 0.203(12) 0.099(8) 0.205(11) -0.003(9) -0.075(9) -0.007(9)
C6_6 0.149(9) 0.090(8) 0.152(9) -0.010(7) -0.049(7) -0.007(8)
C7_6 0.127(9) 0.109(8) 0.142(9) -0.012(7) -0.048(7) -0.011(8)
C8_6 0.149(9) 0.063(8) 0.138(8) 0.007(7) -0.019(7) 0.001(8)
O1_7 0.215(17) 0.089(9) 0.40(3) 0.000 0.000 -0.016(10)
O1_8 0.43(3) 0.089(10) 0.30(2) 0.000 0.000 -0.125(14)
O1_9 0.43(2) 0.251(12) 0.081(5) -0.040(6) 0.008(8) 0.194(13)
O1_10 0.167(9) 0.237(11) 0.167(8) -0.089(8) 0.060(7) 0.014(8)
O1_11 0.196(9) 0.242(11) 0.092(5) -0.029(6) -0.035(5) -0.119(8)
O1_12 0.130(7) 0.129(7) 0.174(7) -0.077(6) -0.047(6) -0.004(6)
O1_13 0.060(6) 0.192(12) 0.180(10) 0.000 0.000 -0.059(7)

loop_
_atom_type_symbol
_atom_type_description
_atom_type_scat_dispersion_real
_atom_type_scat_dispersion_imag
_atom_type_scat_source
C C 0.0181 0.0091 'International Tables Vol C Tables 4.2.6.8 and 6.1.1.4'
H H 0.0000 0.0000 'International Tables Vol C Tables 4.2.6.8 and 6.1.1.4'
O O 0.0492 0.0322 'International Tables Vol C Tables 4.2.6.8 and 6.1.1.4'
Cu Cu -1.9646 0.5888 'International Tables Vol C Tables 4.2.6.8 and 6.1.1.4'

loop_
_geom_angle_atom_site_label_1
_geom_angle_atom_site_label_2
_geom_angle_atom_site_label_3
_geom_angle
_geom_angle_site_symmetry_1
_geom_angle_site_symmetry_3
O1_1 Cu1 O1_1 89.7(5) . 6_556
O1_1 Cu1 O1_2 89.3(4) . 6_556
O1_1 Cu1 O1_2 169.8(4) 6_556 6_556
O1_1 Cu1 O1_2 169.8(4) . .
O1_1 Cu1 O1_2 89.3(4) 6_556 .
O1_2 Cu1 O1_2 89.9(5) 6_556 .
O1_1 Cu1 O1_7 95.5(4) . .
O1_1 Cu1 O1_7 95.5(4) 6_556 .
O1_2 Cu1 O1_7 94.7(5) 6_556 .
O1_2 Cu1 O1_7 94.7(5) . .
O1_1 Cu1 Cu2 84.4(3) . .
O1_1 Cu1 Cu2 84.4(3) 6_556 .
O1_2 Cu1 Cu2 85.4(3) 6_556 .
O1_2 Cu1 Cu2 85.4(3) . .
O1_7 Cu1 Cu2 179.9(5) . .
O2_1 Cu2 O2_1 89.5(7) . 6_556
O2_1 Cu2 O2_2 89.7(5) . 6_556
O2_1 Cu2 O2_2 170.0(5) 6_556 6_556
O2_1 Cu2 O2_2 170.0(5) . .
O2_1 Cu2 O2_2 89.7(5) 6_556 .
O2_2 Cu2 O2_2 89.4(8) 6_556 .
O2_1 Cu2 O1_8 94.6(6) . .
O2_1 Cu2 O1_8 94.6(6) 6_556 .
O2_2 Cu2 O1_8 95.4(6) 6_556 .
O2_2 Cu2 O1_8 95.4(6) . .
O2_1 Cu2 Cu1 85.8(3) . .
O2_1 Cu2 Cu1 85.8(3) 6_556 .
O2_2 Cu2 Cu1 84.2(3) 6_556 .
O2_2 Cu2 Cu1 84.2(3) . .
O1_8 Cu2 Cu1 179.4(7) . .
O1_3 Cu3 O3_1 91.1(4) . .
O1_3 Cu3 O3_2 169.1(4) . 8_656
O3_1 Cu3 O3_2 90.5(4) . 8_656
O1_3 Cu3 O3_3 88.4(4) . 3_655
O3_1 Cu3 O3_3 169.4(3) . 3_655
O3_2 Cu3 O3_3 88.0(4) 8_656 3_655
O1_3 Cu3 O1_9 94.0(4) . .
O3_1 Cu3 O1_9 95.6(4) . .
O3_2 Cu3 O1_9 96.5(5) 8_656 .
O3_3 Cu3 O1_9 95.0(5) 3_655 .
O1_3 Cu3 Cu4 84.8(3) . .
O3_1 Cu3 Cu4 84.3(2) . .
O3_2 Cu3 Cu4 84.7(3) 8_656 .
O3_3 Cu3 Cu4 85.2(3) 3_655 .
O1_9 Cu3 Cu4 178.8(4) . .
O4_2 Cu4 O4_3 87.2(5) 8_656 3_655
O4_2 Cu4 O4_1 87.9(5) 8_656 .
O4_3 Cu4 O4_1 169.0(4) 3_655 .
O4_2 Cu4 O2_3 166.9(4) 8_656 .
O4_3 Cu4 O2_3 91.7(5) 3_655 .
O4_1 Cu4 O2_3 90.9(5) . .
O4_2 Cu4 O1_10 96.2(4) 8_656 .
O4_3 Cu4 O1_10 96.6(4) 3_655 .
O4_1 Cu4 O1_10 93.7(4) . .
O2_3 Cu4 O1_10 96.9(4) . .
O4_2 Cu4 Cu3 83.6(3) 8_656 .
O4_3 Cu4 Cu3 85.1(3) 3_655 .
O4_1 Cu4 Cu3 84.6(3) . .
O2_3 Cu4 Cu3 83.3(3) . .
O1_10 Cu4 Cu3 178.3(3) . .
O1_4 Cu5 O1_6 89.1(3) . .
O1_4 Cu5 O3_5 89.7(3) . 4
O1_6 Cu5 O3_5 167.3(3) . 4
O1_4 Cu5 O1_5 169.5(3) . .
O1_6 Cu5 O1_5 90.2(3) . .
O3_5 Cu5 O1_5 88.8(3) 4 .
O1_4 Cu5 O1_11 98.8(3) . .
O1_6 Cu5 O1_11 93.7(4) . .
O3_5 Cu5 O1_11 99.0(4) 4 .
O1_5 Cu5 O1_11 91.7(3) . .
O1_4 Cu5 Cu6 85.6(2) . .
O1_6 Cu5 Cu6 82.3(2) . .
O3_5 Cu5 Cu6 85.0(2) 4 .
O1_5 Cu5 Cu6 83.9(2) . .
O1_11 Cu5 Cu6 174.1(3) . .
O2_5 Cu6 O2_4 168.8(3) . .
O2_5 Cu6 O4_5 88.8(4) . 4
O2_4 Cu6 O4_5 88.9(4) . 4
O2_5 Cu6 O2_6 91.0(4) . .
O2_4 Cu6 O2_6 89.5(4) . .
O4_5 Cu6 O2_6 170.4(3) 4 .
O2_5 Cu6 O1_12 95.4(3) . .
O2_4 Cu6 O1_12 95.6(3) . .
O4_5 Cu6 O1_12 92.5(3) 4 .
O2_6 Cu6 O1_12 97.0(3) . .
O2_5 Cu6 Cu5 85.8(2) . .
O2_4 Cu6 Cu5 83.1(2) . .
O4_5 Cu6 Cu5 84.1(2) 4 .
O2_6 Cu6 Cu5 86.3(2) . .
O1_12 Cu6 Cu5 176.4(3) . .
O3_6 Cu7 O3_6 90.9(5) 7 4
O3_6 Cu7 O3_4 88.8(3) 7 6
O3_6 Cu7 O3_4 170.3(3) 4 6
O3_6 Cu7 O3_4 170.3(3) 7 .
O3_6 Cu7 O3_4 88.8(3) 4 .
O3_4 Cu7 O3_4 89.9(4) 6 .
O3_6 Cu7 Cu8 85.5(3) 7 .
O3_6 Cu7 Cu8 85.5(3) 4 .
O3_4 Cu7 Cu8 84.8(2) 6 .
O3_4 Cu7 Cu8 84.8(2) . .
O4_4 Cu8 O4_4 90.1(5) . 6
O4_4 Cu8 O4_6 169.5(4) . 7
O4_4 Cu8 O4_6 89.1(3) 6 7
O4_4 Cu8 O4_6 89.1(3) . 4
O4_4 Cu8 O4_6 169.5(4) 6 4
O4_6 Cu8 O4_6 89.8(5) 7 4
O4_4 Cu8 O1_13 97.9(3) . .
O4_4 Cu8 O1_13 97.9(3) 6 .
O4_6 Cu8 O1_13 92.5(3) 7 .
O4_6 Cu8 O1_13 92.5(3) 4 .
O4_4 Cu8 Cu7 86.1(2) . .
O4_4 Cu8 Cu7 86.1(2) 6 .
O4_6 Cu8 Cu7 83.4(3) 7 .
O4_6 Cu8 Cu7 83.4(3) 4 .
O1_13 Cu8 Cu7 174.3(4) . .
C1_1 O1_1 Cu1 119.9(8) . .
C1_1 O2_1 Cu2 123.8(9) . .
C8_1 O3_1 Cu3 123.1(7) . .
C8_1 O4_1 Cu4 122.3(8) . .
O2_1 C1_1 O1_1 124.9(11) . .
O2_1 C1_1 C2_1 124.1(14) . .
O1_1 C1_1 C2_1 110.4(12) . .
C3_1 C2_1 C7_1 120.0 . .
C3_1 C2_1 C1_1 116.7(11) . .
C7_1 C2_1 C1_1 123.1(11) . .
C4_1 C3_1 C2_1 120.0 . .
C4_1 C3_1 H3_1 120.0 . .
C2_1 C3_1 H3_1 120.0 . .
O5_1 C4_1 C3_1 115.8(11) . .
O5_1 C4_1 C5_1 122.9(10) . .
C3_1 C4_1 C5_1 120.0 . .
C6_1 C5_1 C4_1 120.0 . .
C6_1 C5_1 H5_1 120.0 . .
C4_1 C5_1 H5_1 120.0 . .
C5_1 C6_1 C7_1 120.0 . .
C5_1 C6_1 C8_1 120.0(10) . .
C7_1 C6_1 C8_1 120.0(10) . .
C6_1 C7_1 C2_1 120.0 . .
C6_1 C7_1 H7_1 120.0 . .
C2_1 C7_1 H7_1 120.0 . .
O3_1 C8_1 O4_1 124.8(11) . .
O3_1 C8_1 C6_1 117.0(12) . .
O4_1 C8_1 C6_1 117.9(12) . .
C1_2 O1_2 Cu1 118.7(8) . .
C1_2 O2_2 Cu2 123.2(9) . .
C8_2 O3_2 Cu3 121.7(8) . 7_566
C8_2 O4_2 Cu4 124.8(9) . 7_566
O2_2 C1_2 O1_2 128.5(12) . .
O2_2 C1_2 C2_2 120.3(14) . .
O1_2 C1_2 C2_2 111.1(13) . .
C3_2 C2_2 C7_2 120.0 . .
C3_2 C2_2 C1_2 117.5(11) . .
C7_2 C2_2 C1_2 122.2(11) . .
C2_2 C3_2 C4_2 120.0 . .
C2_2 C3_2 H3_2 120.0 . .
C4_2 C3_2 H3_2 120.0 . .
C5_2 C4_2 C3_2 120.0 . .
C5_2 C4_2 O5_2 121.6(11) . .
C3_2 C4_2 O5_2 118.4(11) . .
C6_2 C5_2 C4_2 120.0 . .
C6_2 C5_2 H5_2 120.0 . .
C4_2 C5_2 H5_2 120.0 . .
C5_2 C6_2 C7_2 120.0 . .
C5_2 C6_2 C8_2 119.6(11) . .
C7_2 C6_2 C8_2 120.2(11) . .
C6_2 C7_2 C2_2 120.0 . .
C6_2 C7_2 H7_2 120.0 . .
C2_2 C7_2 H7_2 120.0 . .
O4_2 C8_2 O3_2 124.9(12) . .
O4_2 C8_2 C6_2 119.5(13) . .
O3_2 C8_2 C6_2 115.3(13) . .
C1_3 O1_3 Cu3 123.7(8) . .
C1_3 O2_3 Cu4 124.2(8) . .
C8_3 O3_3 Cu3 120.7(8) . 4_565
C8_3 O4_3 Cu4 123.9(8) . 4_565
O2_3 C1_3 O1_3 123.5(11) . .
O2_3 C1_3 C2_3 118.9(13) . .
O1_3 C1_3 C2_3 117.5(13) . .
C3_3 C2_3 C7_3 120.0 . .
C3_3 C2_3 C1_3 118.5(10) . .
C7_3 C2_3 C1_3 121.2(10) . .
C2_3 C3_3 C4_3 120.0 . .
C2_3 C3_3 H3_3 120.0 . .
C4_3 C3_3 H3_3 120.0 . .
O5_3 C4_3 C5_3 114.8(11) . .
O5_3 C4_3 C3_3 125.2(11) . .
C5_3 C4_3 C3_3 120.0 . .
C6_3 C5_3 C4_3 120.0 . .
C6_3 C5_3 H5_3 120.0 . .
C4_3 C5_3 H5_3 120.0 . .
C5_3 C6_3 C7_3 120.0 . .
C5_3 C6_3 C8_3 121.9(10) . .
C7_3 C6_3 C8_3 117.8(10) . .
C6_3 C7_3 C2_3 120.0 . .
C6_3 C7_3 H7_3 120.0 . .
C2_3 C7_3 H7_3 120.0 . .
O4_3 C8_3 O3_3 124.5(11) . .
O4_3 C8_3 C6_3 118.0(13) . .
O3_3 C8_3 C6_3 116.8(13) . .
C1_4 O1_4 Cu5 122.4(6) . .
C1_4 O2_4 Cu6 124.0(7) . .
C8_4 O3_4 Cu7 119.4(6) . .
C8_4 O4_4 Cu8 118.3(6) . .
O1_4 C1_4 O2_4 124.3(9) . .
O1_4 C1_4 C2_4 118.5(10) . .
O2_4 C1_4 C2_4 117.1(10) . .
C3_4 C2_4 C7_4 120.0 . .
C3_4 C2_4 C1_4 120.1(7) . .
C7_4 C2_4 C1_4 119.9(8) . .
C2_4 C3_4 C4_4 120.0 . .
C2_4 C3_4 H3_4 120.0 . .
C4_4 C3_4 H3_4 120.0 . .
O5_4 C4_4 C5_4 121.7(8) . .
O5_4 C4_4 C3_4 118.2(8) . .
C5_4 C4_4 C3_4 120.0 . .
C6_4 C5_4 C4_4 120.0 . .
C6_4 C5_4 H5_4 120.0 . .
C4_4 C5_4 H5_4 120.0 . .
C7_4 C6_4 C5_4 120.0 . .
C7_4 C6_4 C8_4 119.9(8) . .
C5_4 C6_4 C8_4 120.1(8) . .
C6_4 C7_4 C2_4 120.0 . .
C6_4 C7_4 H7_4 120.0 . .
C2_4 C7_4 H7_4 120.0 . .
O4_4 C8_4 O3_4 131.3(9) . .
O4_4 C8_4 C6_4 115.7(10) . .
O3_4 C8_4 C6_4 112.9(10) . .
C1_5 O1_5 Cu5 120.9(6) . .
C1_5 O2_5 Cu6 122.2(7) . .
C8_5 O3_5 Cu5 120.2(7) . 3
C8_5 O4_5 Cu6 123.0(6) . 3
O2_5 C1_5 O1_5 126.2(9) . .
O2_5 C1_5 C2_5 120.5(10) . .
O1_5 C1_5 C2_5 112.6(10) . .
C3_5 C2_5 C7_5 120.0 . .
C3_5 C2_5 C1_5 118.0(8) . .
C7_5 C2_5 C1_5 121.6(8) . .
C2_5 C3_5 C4_5 120.0 . .
C2_5 C3_5 H3_5 120.0 . .
C4_5 C3_5 H3_5 120.0 . .
O5_5 C4_5 C3_5 120.4(9) . .
O5_5 C4_5 C5_5 119.4(9) . .
C3_5 C4_5 C5_5 120.0 . .
C6_5 C5_5 C4_5 120.0 . .
C6_5 C5_5 H5_5 120.0 . .
C4_5 C5_5 H5_5 120.0 . .
C5_5 C6_5 C7_5 120.0 . .
C5_5 C6_5 C8_5 117.8(8) . .
C7_5 C6_5 C8_5 122.2(8) . .
C6_5 C7_5 C2_5 120.0 . .
C6_5 C7_5 H7_5 120.0 . .
C2_5 C7_5 H7_5 120.0 . .
O4_5 C8_5 O3_5 127.2(9) . .
O4_5 C8_5 C6_5 118.1(10) . .
O3_5 C8_5 C6_5 114.7(11) . .
C1_6 O1_6 Cu5 123.8(7) . .
C1_6 O2_6 Cu6 120.5(7) . .
C8_6 O3_6 Cu7 121.4(7) . 3
C8_6 O4_6 Cu8 121.5(7) . 3
O2_6 C1_6 O1_6 126.4(10) . .
O2_6 C1_6 C2_6 118.5(11) . .
O1_6 C1_6 C2_6 114.9(10) . .
C3_6 C2_6 C7_6 120.0 . .
C3_6 C2_6 C1_6 120.0(9) . .
C7_6 C2_6 C1_6 119.9(9) . .
C2_6 C3_6 C4_6 120.0 . .
C2_6 C3_6 H3_6 120.0 . .
C4_6 C3_6 H3_6 120.0 . .
O5_6 C4_6 C5_6 119.7(9) . .
O5_6 C4_6 C3_6 120.2(9) . .
C5_6 C4_6 C3_6 120.0 . .
C4_6 C5_6 C6_6 120.0 . .
C4_6 C5_6 H5_6 120.0 . .
C6_6 C5_6 H5_6 120.0 . .
C5_6 C6_6 C7_6 120.0 . .
C5_6 C6_6 C8_6 120.5(9) . .
C7_6 C6_6 C8_6 119.4(9) . .
C6_6 C7_6 C2_6 120.0 . .
C6_6 C7_6 H7_6 120.0 . .
C2_6 C7_6 H7_6 120.0 . .
O4_6 C8_6 O3_6 127.8(10) . .
O4_6 C8_6 C6_6 116.1(12) . .
O3_6 C8_6 C6_6 115.7(10) . .

loop_
_geom_bond_atom_site_label_1
_geom_bond_atom_site_label_2
_geom_bond_distance
_geom_bond_site_symmetry_2
Cu1 O1_1 1.953(10) .
Cu1 O1_1 1.953(10) 6_556
Cu1 O1_2 1.982(9) 6_556
Cu1 O1_2 1.982(9) .
Cu1 O1_7 2.092(14) .
Cu1 Cu2 2.645(4) .
Cu2 O2_1 1.888(12) .
Cu2 O2_1 1.888(12) 6_556
Cu2 O2_2 1.927(12) 6_556
Cu2 O2_2 1.927(12) .
Cu2 O1_8 2.160(14) .
Cu3 O1_3 1.908(10) .
Cu3 O3_1 1.921(10) .
Cu3 O3_2 1.941(11) 8_656
Cu3 O3_3 1.959(10) 3_655
Cu3 O1_9 2.163(8) .
Cu3 Cu4 2.641(2) .
Cu4 O4_2 1.903(12) 8_656
Cu4 O4_3 1.905(12) 3_655
Cu4 O4_1 1.925(11) .
Cu4 O2_3 1.933(12) .
Cu4 O1_10 2.206(8) .
Cu5 O1_4 1.933(8) .
Cu5 O1_6 1.962(8) .
Cu5 O3_5 1.969(8) 4
Cu5 O1_5 1.972(8) .
Cu5 O1_11 2.174(7) .
Cu5 Cu6 2.6361(19) .
Cu6 O2_5 1.926(9) .
Cu6 O2_4 1.945(9) .
Cu6 O4_5 1.947(9) 4
Cu6 O2_6 1.948(9) .
Cu6 O1_12 2.209(7) .
Cu7 O3_6 1.927(8) 7
Cu7 O3_6 1.927(8) 4
Cu7 O3_4 1.950(7) 6
Cu7 O3_4 1.950(7) .
Cu7 Cu8 2.640(3) .
Cu8 O4_4 1.969(8) .
Cu8 O4_4 1.969(8) 6
Cu8 O4_6 1.983(9) 7
Cu8 O4_6 1.983(9) 4
Cu8 O1_13 2.227(11) .
O1_1 C1_1 1.362(16) .
O2_1 C1_1 1.254(15) .
O3_1 C8_1 1.278(14) .
O4_1 C8_1 1.283(14) .
O5_1 C4_1 1.389(13) .
C1_1 C2_1 1.520(9) .
C2_1 C3_1 1.3900 .
C2_1 C7_1 1.3900 .
C3_1 C4_1 1.3900 .
C3_1 H3_1 0.9500 .
C4_1 C5_1 1.3900 .
C5_1 C6_1 1.3900 .
C5_1 H5_1 0.9500 .
C6_1 C7_1 1.3900 .
C6_1 C8_1 1.505(9) .
C7_1 H7_1 0.9500 .
O1_2 C1_2 1.281(15) .
O2_2 C1_2 1.263(15) .
O3_2 C8_2 1.269(14) .
O4_2 C8_2 1.269(15) .
O5_2 C4_2 1.411(14) .
C1_2 C2_2 1.515(9) .
C2_2 C3_2 1.3900 .
C2_2 C7_2 1.3900 .
C3_2 C4_2 1.3900 .
C3_2 H3_2 0.9500 .
C4_2 C5_2 1.3900 .
C5_2 C6_2 1.3900 .
C5_2 H5_2 0.9500 .
C6_2 C7_2 1.3900 .
C6_2 C8_2 1.501(9) .
C7_2 H7_2 0.9500 .
O1_3 C1_3 1.274(15) .
O2_3 C1_3 1.273(14) .
O3_3 C8_3 1.312(16) .
O4_3 C8_3 1.303(16) .
O5_3 C4_3 1.358(12) .
C1_3 C2_3 1.512(9) .
C2_3 C3_3 1.3900 .
C2_3 C7_3 1.3900 .
C3_3 C4_3 1.3900 .
C3_3 H3_3 0.9500 .
C4_3 C5_3 1.3900 .
C5_3 C6_3 1.3900 .
C5_3 H5_3 0.9500 .
C6_3 C7_3 1.3900 .
C6_3 C8_3 1.502(9) .
C7_3 H7_3 0.9500 .
O1_4 C1_4 1.259(12) .
O2_4 C1_4 1.291(12) .
O3_4 C8_4 1.309(13) .
O4_4 C8_4 1.247(12) .
O5_4 C4_4 1.378(10) .
C1_4 C2_4 1.515(8) .
C2_4 C3_4 1.3900 .
C2_4 C7_4 1.3900 .
C3_4 C4_4 1.3900 .
C3_4 H3_4 0.9500 .
C4_4 C5_4 1.3900 .
C5_4 C6_4 1.3900 .
C5_4 H5_4 0.9500 .
C6_4 C7_4 1.3900 .
C6_4 C8_4 1.518(8) .
C7_4 H7_4 0.9500 .
O1_5 C1_5 1.307(12) .
O2_5 C1_5 1.256(12) .
O3_5 C8_5 1.281(13) .
O4_5 C8_5 1.247(12) .
O5_5 C4_5 1.313(10) .
C1_5 C2_5 1.514(9) .
C2_5 C3_5 1.3900 .
C2_5 C7_5 1.3900 .
C3_5 C4_5 1.3900 .
C3_5 H3_5 0.9500 .
C4_5 C5_5 1.3900 .
C5_5 C6_5 1.3900 .
C5_5 H5_5 0.9500 .
C6_5 C7_5 1.3900 .
C6_5 C8_5 1.520(9) .
C7_5 H7_5 0.9500 .
O1_6 C1_6 1.274(12) .
O2_6 C1_6 1.246(12) .
O3_6 C8_6 1.273(13) .
O4_6 C8_6 1.246(13) .
O5_6 C4_6 1.354(11) .
C1_6 C2_6 1.516(9) .
C2_6 C3_6 1.3900 .
C2_6 C7_6 1.3900 .
C3_6 C4_6 1.3900 .
C3_6 H3_6 0.9500 .
C4_6 C5_6 1.3900 .
C5_6 C6_6 1.3900 .
C5_6 H5_6 0.9500 .
C6_6 C7_6 1.3900 .
C6_6 C8_6 1.525(9) .
C7_6 H7_6 0.9500 .
